data_2226032
loop_
_publ_author_name
'Gao, Hong'
'Song, Zhan-Qian'
'Shang, Shi-Bin'

_publ_section_title
;
 Methyl 12-bromodehydroabietate
;
_journal_coeditor_code ZQ2035
_journal_issue 5
_journal_name_full 'Acta Crystallographica Section E'
_journal_page_first o1207
_journal_paper_doi 10.1107/S1600536810012201
_journal_volume 66
_journal_year 2010
_chemical_formula_iupac 'C21 H29 Br O2'
_chemical_formula_moiety 'C21 H29 Br O2'
_chemical_formula_sum 'C21 H29 Br O2'
_chemical_formula_weight 393.35
_chemical_melting_point 416
_chemical_name_common 'Methyl 12-bromodehydroabietate'
_chemical_name_systematic
;
(1<i>R</i>)-methyl 6-bromo-7-isopropyl-1,4a-dimethyl-1,2,3,4,4a,9,10,10a-
octahydrophenanthrene-1-carboxylate
;
_space_group_IT_number 5
_symmetry_cell_setting monoclinic
_symmetry_space_group_name_Hall 'C 2y'
_symmetry_space_group_name_H-M 'C 1 2 1'
_atom_sites_solution_hydrogens geom
_atom_sites_solution_primary direct
_atom_sites_solution_secondary difmap
_audit_creation_method SHELXL-97
_cell_angle_alpha 90.00
_cell_angle_beta 103.19(3)
_cell_angle_gamma 90.00
_cell_formula_units_Z 4
_cell_length_a 13.888(3)
_cell_length_b 6.1260(12)
_cell_length_c 23.382(5)
_cell_measurement_reflns_used 25
_cell_measurement_temperature 293(2)
_cell_measurement_theta_max 13
_cell_measurement_theta_min 10
_cell_volume 1936.8(7)
_computing_cell_refinement 'CAD-4 EXPRESS (Enraf--Nonius, 1994)'
_computing_data_collection 'CAD-4 EXPRESS (Enraf--Nonius, 1994)'
_computing_data_reduction 'XCAD4 (Harms & Wocadlo, 1995)'
_computing_molecular_graphics 'ORTEP-3 (Farrugia, 1997)'
_computing_publication_material 'SHELXTL (Sheldrick, 2008)'
_computing_structure_refinement 'SHELXL97 (Sheldrick, 2008)'
_computing_structure_solution 'SHELXS97 (Sheldrick, 2008)'
_diffrn_ambient_temperature 293(2)
_diffrn_measured_fraction_theta_full 0.999
_diffrn_measured_fraction_theta_max 0.999
_diffrn_measurement_device_type 'Enraf--Nonius CAD-4'
_diffrn_measurement_method \w/2\q
_diffrn_radiation_monochromator graphite
_diffrn_radiation_source 'fine-focus sealed tube'
_diffrn_radiation_type MoK\a
_diffrn_radiation_wavelength 0.71073
_diffrn_reflns_av_R_equivalents 0.0350
_diffrn_reflns_av_sigmaI/netI 0.0493
_diffrn_reflns_limit_h_max 16
_diffrn_reflns_limit_h_min 0
_diffrn_reflns_limit_k_max 7
_diffrn_reflns_limit_k_min -7
_diffrn_reflns_limit_l_max 27
_diffrn_reflns_limit_l_min -28
_diffrn_reflns_number 3657
_diffrn_reflns_theta_full 25.30
_diffrn_reflns_theta_max 25.30
_diffrn_reflns_theta_min 1.79
_diffrn_standards_decay_% 1
_diffrn_standards_interval_count 200
_diffrn_standards_interval_time 120
_diffrn_standards_number 3
_exptl_absorpt_coefficient_mu 2.132
_exptl_absorpt_correction_T_max 0.6751
_exptl_absorpt_correction_T_min 0.5672
_exptl_absorpt_correction_type psi-scan
_exptl_absorpt_process_details '(North <i>et al.</i>,  1968)'
_exptl_crystal_colour colorless
_exptl_crystal_density_diffrn 1.349
_exptl_crystal_density_method 'not measured'
_exptl_crystal_description rod
_exptl_crystal_F_000 824
_exptl_crystal_size_max 0.30
_exptl_crystal_size_mid 0.20
_exptl_crystal_size_min 0.20
_refine_diff_density_max 0.635
_refine_diff_density_min -0.398
_refine_ls_abs_structure_details 'Flack (1983), 1563 Friedel pairs'
_refine_ls_abs_structure_Flack 0.010(15)
_refine_ls_extinction_coef 0.0175(13)
_refine_ls_extinction_expression Fc^*^=kFc[1+0.001xFc^2^\l^3^/sin(2\q)]^-1/4^
_refine_ls_extinction_method 'SHELXL97 (Sheldrick, 2008)'
_refine_ls_goodness_of_fit_ref 1.006
_refine_ls_hydrogen_treatment constr
_refine_ls_matrix_type full
_refine_ls_number_parameters 218
_refine_ls_number_reflns 3505
_refine_ls_number_restraints 1
_refine_ls_restrained_S_all 1.006
_refine_ls_R_factor_all 0.0705
_refine_ls_R_factor_gt 0.0466
_refine_ls_shift/su_max 0.001
_refine_ls_shift/su_mean 0.000
_refine_ls_structure_factor_coef Fsqd
_refine_ls_weighting_details 'calc w=1/[\s^2^(Fo^2^)+(0.0830P)^2^+0.0000P] where P=(Fo^2^+2Fc^2^)/3'
_refine_ls_weighting_scheme calc
_refine_ls_wR_factor_gt 0.1104
_refine_ls_wR_factor_ref 0.1280
_reflns_number_gt 2754
_reflns_number_total 3505
_reflns_threshold_expression I>2sigma(I)
_cod_data_source_file zq2035.cif
_cod_data_source_block I
_cod_depositor_comments
;
The following automatic conversions were performed:
'_symmetry_cell_setting' value 'Monoclinic' changed to 'monoclinic'
according to '/home/saulius/struct/CIF-dictionaries/cif_core.dic'
dictionary named 'cif_core.dic' version 2.4.1 from 2010-06-29.

Automatic conversion script
Id: cif_fix_enum 1527 2010-12-29 10:47:43Z saulius 
;
_cod_original_sg_symbol_H-M 'C 2'
_cod_database_code 2226032
_cod_database_fobs_code 2226032

loop_
_symmetry_equiv_pos_as_xyz
'x, y, z'
'-x, y, -z'
'x+1/2, y+1/2, z'
'-x+1/2, y+1/2, -z'

loop_
_atom_site_type_symbol
_atom_site_label
_atom_site_fract_x
_atom_site_fract_y
_atom_site_fract_z
_atom_site_U_iso_or_equiv
_atom_site_adp_type
_atom_site_calc_flag
_atom_site_refinement_flags
_atom_site_occupancy
_atom_site_disorder_assembly
_atom_site_disorder_group
Br Br 0.52734(4) 0.20204(10) 0.41747(2) 0.0569(3) Uani d . 1 . .
C C1 0.4547(4) -0.1955(9) 0.2063(2) 0.0396(12) Uani d . 1 . .
H H1A 0.4131 -0.2111 0.2342 0.048 Uiso calc R 1 . .
H H1B 0.4601 -0.0409 0.1985 0.048 Uiso calc R 1 . .
O O1 0.6426(4) -0.1241(7) 0.0769(2) 0.0621(13) Uani d . 1 . .
O O2 0.6696(4) -0.4626(8) 0.0554(2) 0.0841(17) Uani d . 1 . .
C C2 0.4054(3) -0.3087(14) 0.1497(2) 0.0478(12) Uani d . 1 . .
H H2A 0.3425 -0.2385 0.1334 0.057 Uiso calc R 1 . .
H H2B 0.3922 -0.4594 0.1581 0.057 Uiso calc R 1 . .
C C3 0.4686(3) -0.3032(13) 0.10451(19) 0.0448(11) Uani d . 1 . .
H H3A 0.4744 -0.1532 0.0924 0.054 Uiso calc R 1 . .
H H3B 0.4354 -0.3851 0.0701 0.054 Uiso calc R 1 . .
C C4 0.5724(4) -0.3975(9) 0.1272(2) 0.0387(12) Uani d . 1 . .
C C5 0.6204(3) -0.2861(11) 0.18667(18) 0.0324(9) Uani d . 1 . .
H H5A 0.6258 -0.1318 0.1768 0.039 Uiso calc R 1 . .
C C6 0.7266(4) -0.3588(9) 0.2118(2) 0.0423(14) Uani d . 1 . .
H H6A 0.7269 -0.4996 0.2309 0.051 Uiso calc R 1 . .
H H6B 0.7614 -0.3732 0.1805 0.051 Uiso calc R 1 . .
C C7 0.7773(4) -0.1913(11) 0.2557(3) 0.0502(15) Uani d . 1 . .
H H7A 0.7984 -0.0709 0.2346 0.060 Uiso calc R 1 . .
H H7B 0.8361 -0.2568 0.2801 0.060 Uiso calc R 1 . .
C C8 0.7139(3) -0.1013(9) 0.2953(2) 0.0361(11) Uani d . 1 . .
C C9 0.6128(3) -0.1423(8) 0.2847(2) 0.0320(11) Uani d . 1 . .
C C10 0.5593(3) -0.2863(11) 0.23428(18) 0.0319(9) Uani d . 1 . .
C C11 0.5608(4) -0.0505(9) 0.3232(2) 0.0357(11) Uani d . 1 . .
H H11A 0.4930 -0.0738 0.3170 0.043 Uiso calc R 1 . .
C C12 0.6087(4) 0.0746(8) 0.3703(2) 0.0339(11) Uani d . 1 . .
C C13 0.7099(3) 0.1180(8) 0.3821(2) 0.0347(11) Uani d . 1 . .
C C14 0.7593(4) 0.0265(9) 0.3430(2) 0.0406(12) Uani d . 1 . .
H H14A 0.8269 0.0517 0.3490 0.049 Uiso calc R 1 . .
C C15 0.7620(4) 0.2626(9) 0.4324(2) 0.0419(14) Uani d . 1 . .
H H15A 0.7239 0.2576 0.4629 0.050 Uiso calc R 1 . .
C C16 0.8676(4) 0.1866(15) 0.4603(3) 0.0641(15) Uani d . 1 . .
H H16A 0.8662 0.0379 0.4730 0.096 Uiso calc R 1 . .
H H16B 0.8952 0.2774 0.4934 0.096 Uiso calc R 1 . .
H H16C 0.9076 0.1969 0.4318 0.096 Uiso calc R 1 . .
C C17 0.7635(5) 0.5004(10) 0.4120(3) 0.0601(17) Uani d . 1 . .
H H17A 0.6973 0.5469 0.3946 0.090 Uiso calc R 1 . .
H H17B 0.8033 0.5113 0.3834 0.090 Uiso calc R 1 . .
H H17C 0.7909 0.5918 0.4450 0.090 Uiso calc R 1 . .
C C18 0.6337(4) -0.3401(9) 0.0833(2) 0.0398(14) Uani d . 1 . .
C C19 0.5695(5) -0.6506(9) 0.1291(3) 0.0527(16) Uani d . 1 . .
H H19A 0.5388 -0.7056 0.0908 0.079 Uiso calc R 1 . .
H H19B 0.5321 -0.6966 0.1568 0.079 Uiso calc R 1 . .
H H19C 0.6357 -0.7063 0.1408 0.079 Uiso calc R 1 . .
C C20 0.5494(4) -0.5132(8) 0.2616(2) 0.0421(13) Uani d . 1 . .
H H20A 0.6140 -0.5693 0.2789 0.063 Uiso calc R 1 . .
H H20B 0.5160 -0.6113 0.2316 0.063 Uiso calc R 1 . .
H H20C 0.5121 -0.4995 0.2913 0.063 Uiso calc R 1 . .
C C21 0.6987(5) -0.0491(12) 0.0371(3) 0.0620(18) Uani d . 1 . .
H H21A 0.6992 0.1076 0.0368 0.093 Uiso calc R 1 . .
H H21B 0.6697 -0.1020 -0.0016 0.093 Uiso calc R 1 . .
H H21C 0.7653 -0.1021 0.0492 0.093 Uiso calc R 1 . .

loop_
_atom_site_aniso_label
_atom_site_aniso_U_11
_atom_site_aniso_U_22
_atom_site_aniso_U_33
_atom_site_aniso_U_12
_atom_site_aniso_U_13
_atom_site_aniso_U_23
Br 0.0488(3) 0.0726(4) 0.0544(3) -0.0030(4) 0.0226(2) -0.0201(4)
C1 0.033(3) 0.045(3) 0.040(3) 0.000(2) 0.008(2) -0.005(2)
O1 0.100(4) 0.038(2) 0.066(3) -0.015(2) 0.057(3) -0.002(2)
O2 0.135(5) 0.052(3) 0.093(4) 0.006(3) 0.082(4) -0.007(3)
C2 0.042(3) 0.052(3) 0.048(3) -0.001(4) 0.006(2) -0.007(4)
C3 0.050(3) 0.048(3) 0.035(2) -0.004(4) 0.006(2) -0.002(4)
C4 0.046(3) 0.028(2) 0.044(3) -0.005(2) 0.015(2) -0.005(2)
C5 0.038(2) 0.023(2) 0.038(2) -0.003(3) 0.0137(18) 0.000(3)
C6 0.038(3) 0.044(4) 0.049(3) 0.006(2) 0.018(2) -0.001(2)
C7 0.029(3) 0.075(4) 0.052(3) 0.003(3) 0.018(3) -0.005(3)
C8 0.033(3) 0.041(3) 0.034(3) 0.000(2) 0.008(2) 0.003(2)
C9 0.028(3) 0.029(3) 0.038(3) 0.004(2) 0.005(2) 0.006(2)
C10 0.030(2) 0.026(2) 0.041(2) -0.002(3) 0.0099(17) -0.002(3)
C11 0.030(3) 0.039(3) 0.040(3) -0.003(2) 0.013(2) 0.000(2)
C12 0.039(3) 0.031(3) 0.034(3) 0.005(2) 0.013(2) 0.004(2)
C13 0.036(3) 0.034(3) 0.031(3) -0.004(2) 0.001(2) 0.006(2)
C14 0.027(2) 0.049(3) 0.045(3) -0.006(2) 0.008(2) 0.001(3)
C15 0.043(3) 0.046(4) 0.035(3) -0.004(2) 0.005(2) -0.001(2)
C16 0.058(3) 0.060(4) 0.063(3) -0.006(4) -0.008(3) -0.006(4)
C17 0.067(4) 0.044(4) 0.062(4) -0.008(3) -0.002(3) -0.003(3)
C18 0.051(3) 0.034(4) 0.039(3) -0.004(3) 0.019(2) -0.008(3)
C19 0.075(4) 0.028(3) 0.061(4) -0.011(3) 0.029(3) -0.010(3)
C20 0.053(3) 0.031(3) 0.043(3) -0.005(2) 0.013(3) 0.004(2)
C21 0.090(5) 0.052(4) 0.052(4) -0.026(4) 0.034(4) -0.010(3)

loop_
_atom_type_symbol
_atom_type_description
_atom_type_scat_dispersion_real
_atom_type_scat_dispersion_imag
_atom_type_scat_source
C C 0.0033 0.0016 'International Tables Vol C Tables 4.2.6.8 and 6.1.1.4'
H H 0.0000 0.0000 'International Tables Vol C Tables 4.2.6.8 and 6.1.1.4'
O O 0.0106 0.0060 'International Tables Vol C Tables 4.2.6.8 and 6.1.1.4'
Br Br -0.2901 2.4595 'International Tables Vol C Tables 4.2.6.8 and 6.1.1.4'

loop_
_geom_angle_atom_site_label_1
_geom_angle_atom_site_label_2
_geom_angle_atom_site_label_3
_geom_angle_site_symmetry_1
_geom_angle_site_symmetry_3
_geom_angle
_geom_angle_publ_flag
C2 C1 C10 . . 113.4(4) ?
C2 C1 H1A . . 108.9 ?
C10 C1 H1A . . 108.9 ?
C2 C1 H1B . . 108.9 ?
C10 C1 H1B . . 108.9 ?
H1A C1 H1B . . 107.7 ?
C18 O1 C21 . . 118.1(5) ?
C1 C2 C3 . . 112.3(5) ?
C1 C2 H2A . . 109.1 ?
C3 C2 H2A . . 109.1 ?
C1 C2 H2B . . 109.1 ?
C3 C2 H2B . . 109.1 ?
H2A C2 H2B . . 107.9 ?
C2 C3 C4 . . 113.4(4) ?
C2 C3 H3A . . 108.9 ?
C4 C3 H3A . . 108.9 ?
C2 C3 H3B . . 108.9 ?
C4 C3 H3B . . 108.9 ?
H3A C3 H3B . . 107.7 ?
C18 C4 C3 . . 107.9(4) ?
C18 C4 C19 . . 105.9(4) ?
C3 C4 C19 . . 111.0(5) ?
C18 C4 C5 . . 108.1(4) ?
C3 C4 C5 . . 108.8(4) ?
C19 C4 C5 . . 115.0(5) ?
C6 C5 C10 . . 111.3(4) ?
C6 C5 C4 . . 113.4(4) ?
C10 C5 C4 . . 116.7(4) ?
C6 C5 H5A . . 104.7 ?
C10 C5 H5A . . 104.7 ?
C4 C5 H5A . . 104.7 ?
C7 C6 C5 . . 109.0(4) ?
C7 C6 H6A . . 109.9 ?
C5 C6 H6A . . 109.9 ?
C7 C6 H6B . . 109.9 ?
C5 C6 H6B . . 109.9 ?
H6A C6 H6B . . 108.3 ?
C6 C7 C8 . . 114.6(4) ?
C6 C7 H7A . . 108.6 ?
C8 C7 H7A . . 108.6 ?
C6 C7 H7B . . 108.6 ?
C8 C7 H7B . . 108.6 ?
H7A C7 H7B . . 107.6 ?
C14 C8 C9 . . 119.9(5) ?
C14 C8 C7 . . 118.2(4) ?
C9 C8 C7 . . 121.8(5) ?
C8 C9 C11 . . 117.6(5) ?
C8 C9 C10 . . 122.4(4) ?
C11 C9 C10 . . 120.0(4) ?
C9 C10 C20 . . 105.9(4) ?
C9 C10 C5 . . 107.8(4) ?
C20 C10 C5 . . 114.4(5) ?
C9 C10 C1 . . 111.3(5) ?
C20 C10 C1 . . 109.5(4) ?
C5 C10 C1 . . 108.1(4) ?
C12 C11 C9 . . 120.8(4) ?
C12 C11 H11A . . 119.6 ?
C9 C11 H11A . . 119.6 ?
C11 C12 C13 . . 122.9(4) ?
C11 C12 Br . . 116.5(4) ?
C13 C12 Br . . 120.5(4) ?
C14 C13 C12 . . 114.9(5) ?
C14 C13 C15 . . 122.0(4) ?
C12 C13 C15 . . 123.1(5) ?
C13 C14 C8 . . 123.8(4) ?
C13 C14 H14A . . 118.1 ?
C8 C14 H14A . . 118.1 ?
C13 C15 C17 . . 110.5(4) ?
C13 C15 C16 . . 113.1(5) ?
C17 C15 C16 . . 109.9(5) ?
C13 C15 H15A . . 107.7 ?
C17 C15 H15A . . 107.7 ?
C16 C15 H15A . . 107.7 ?
C15 C16 H16A . . 109.5 ?
C15 C16 H16B . . 109.5 ?
H16A C16 H16B . . 109.5 ?
C15 C16 H16C . . 109.5 ?
H16A C16 H16C . . 109.5 ?
H16B C16 H16C . . 109.5 ?
C15 C17 H17A . . 109.5 ?
C15 C17 H17B . . 109.5 ?
H17A C17 H17B . . 109.5 ?
C15 C17 H17C . . 109.5 ?
H17A C17 H17C . . 109.5 ?
H17B C17 H17C . . 109.5 ?
O2 C18 O1 . . 120.4(5) ?
O2 C18 C4 . . 126.9(5) ?
O1 C18 C4 . . 112.6(4) ?
C4 C19 H19A . . 109.5 ?
C4 C19 H19B . . 109.5 ?
H19A C19 H19B . . 109.5 ?
C4 C19 H19C . . 109.5 ?
H19A C19 H19C . . 109.5 ?
H19B C19 H19C . . 109.5 ?
C10 C20 H20A . . 109.5 ?
C10 C20 H20B . . 109.5 ?
H20A C20 H20B . . 109.5 ?
C10 C20 H20C . . 109.5 ?
H20A C20 H20C . . 109.5 ?
H20B C20 H20C . . 109.5 ?
O1 C21 H21A . . 109.5 ?
O1 C21 H21B . . 109.5 ?
H21A C21 H21B . . 109.5 ?
O1 C21 H21C . . 109.5 ?
H21A C21 H21C . . 109.5 ?
H21B C21 H21C . . 109.5 ?

loop_
_geom_bond_atom_site_label_1
_geom_bond_atom_site_label_2
_geom_bond_site_symmetry_2
_geom_bond_distance
_geom_bond_publ_flag
Br C12 . 1.916(5) ?
C1 C2 . 1.512(8) ?
C1 C10 . 1.553(7) ?
C1 H1A . 0.9700 ?
C1 H1B . 0.9700 ?
O1 C18 . 1.340(8) ?
O1 C21 . 1.420(7) ?
O2 C18 . 1.178(7) ?
C2 C3 . 1.520(6) ?
C2 H2A . 0.9700 ?
C2 H2B . 0.9700 ?
C3 C4 . 1.532(7) ?
C3 H3A . 0.9700 ?
C3 H3B . 0.9700 ?
C4 C18 . 1.517(7) ?
C4 C19 . 1.552(8) ?
C4 C5 . 1.555(7) ?
C5 C6 . 1.524(6) ?
C5 C10 . 1.547(5) ?
C5 H5A . 0.9800 ?
C6 C7 . 1.507(8) ?
C6 H6A . 0.9700 ?
C6 H6B . 0.9700 ?
C7 C8 . 1.519(7) ?
C7 H7A . 0.9700 ?
C7 H7B . 0.9700 ?
C8 C14 . 1.391(7) ?
C8 C9 . 1.391(7) ?
C9 C11 . 1.393(7) ?
C9 C10 . 1.524(7) ?
C10 C20 . 1.549(8) ?
C11 C12 . 1.382(7) ?
C11 H11A . 0.9300 ?
C12 C13 . 1.396(7) ?
C13 C14 . 1.381(7) ?
C13 C15 . 1.517(7) ?
C14 H14A . 0.9300 ?
C15 C17 . 1.535(8) ?
C15 C16 . 1.535(8) ?
C15 H15A . 0.9800 ?
C16 H16A . 0.9600 ?
C16 H16B . 0.9600 ?
C16 H16C . 0.9600 ?
C17 H17A . 0.9600 ?
C17 H17B . 0.9600 ?
C17 H17C . 0.9600 ?
C19 H19A . 0.9600 ?
C19 H19B . 0.9600 ?
C19 H19C . 0.9600 ?
C20 H20A . 0.9600 ?
C20 H20B . 0.9600 ?
C20 H20C . 0.9600 ?
C21 H21A . 0.9600 ?
C21 H21B . 0.9600 ?
C21 H21C . 0.9600 ?

loop_
_geom_hbond_atom_site_label_D
_geom_hbond_atom_site_label_H
_geom_hbond_atom_site_label_A
_geom_hbond_site_symmetry_A
_geom_hbond_distance_DH
_geom_hbond_distance_HA
_geom_hbond_distance_DA
_geom_hbond_angle_DHA
C21 H21A O2 1_565 0.96 2.72 3.652(10) 165.2

loop_
_geom_torsion_atom_site_label_1
_geom_torsion_atom_site_label_2
_geom_torsion_atom_site_label_3
_geom_torsion_atom_site_label_4
_geom_torsion_site_symmetry_1
_geom_torsion_site_symmetry_2
_geom_torsion_site_symmetry_3
_geom_torsion_site_symmetry_4
_geom_torsion
_geom_torsion_publ_flag
C10 C1 C2 C3 . . . . -55.4(8) ?
C1 C2 C3 C4 . . . . 55.2(9) ?
C2 C3 C4 C18 . . . . -168.5(6) ?
C2 C3 C4 C19 . . . . 76.0(7) ?
C2 C3 C4 C5 . . . . -51.4(7) ?
C18 C4 C5 C6 . . . . -60.0(6) ?
C3 C4 C5 C6 . . . . -176.8(5) ?
C19 C4 C5 C6 . . . . 58.0(6) ?
C18 C4 C5 C10 . . . . 168.7(5) ?
C3 C4 C5 C10 . . . . 51.8(6) ?
C19 C4 C5 C10 . . . . -73.3(6) ?
C10 C5 C6 C7 . . . . -65.9(6) ?
C4 C5 C6 C7 . . . . 160.2(5) ?
C5 C6 C7 C8 . . . . 40.9(7) ?
C6 C7 C8 C14 . . . . 169.8(5) ?
C6 C7 C8 C9 . . . . -10.7(8) ?
C14 C8 C9 C11 . . . . 0.2(7) ?
C7 C8 C9 C11 . . . . -179.3(5) ?
C14 C8 C9 C10 . . . . -178.2(5) ?
C7 C8 C9 C10 . . . . 2.3(8) ?
C8 C9 C10 C20 . . . . 98.6(5) ?
C11 C9 C10 C20 . . . . -79.7(6) ?
C8 C9 C10 C5 . . . . -24.1(7) ?
C11 C9 C10 C5 . . . . 157.5(5) ?
C8 C9 C10 C1 . . . . -142.5(5) ?
C11 C9 C10 C1 . . . . 39.1(6) ?
C6 C5 C10 C9 . . . . 55.8(6) ?
C4 C5 C10 C9 . . . . -172.0(5) ?
C6 C5 C10 C20 . . . . -61.7(6) ?
C4 C5 C10 C20 . . . . 70.6(6) ?
C6 C5 C10 C1 . . . . 176.2(5) ?
C4 C5 C10 C1 . . . . -51.6(7) ?
C2 C1 C10 C9 . . . . 170.0(5) ?
C2 C1 C10 C20 . . . . -73.3(6) ?
C2 C1 C10 C5 . . . . 51.8(7) ?
C8 C9 C11 C12 . . . . -0.6(7) ?
C10 C9 C11 C12 . . . . 177.9(5) ?
C9 C11 C12 C13 . . . . 0.4(8) ?
C9 C11 C12 Br . . . . 177.2(4) ?
C11 C12 C13 C14 . . . . 0.1(7) ?
Br C12 C13 C14 . . . . -176.5(4) ?
C11 C12 C13 C15 . . . . 177.5(5) ?
Br C12 C13 C15 . . . . 0.9(7) ?
C12 C13 C14 C8 . . . . -0.5(8) ?
C15 C13 C14 C8 . . . . -177.9(5) ?
C9 C8 C14 C13 . . . . 0.3(8) ?
C7 C8 C14 C13 . . . . 179.8(5) ?
C14 C13 C15 C17 . . . . 86.4(6) ?
C12 C13 C15 C17 . . . . -90.9(6) ?
C14 C13 C15 C16 . . . . -37.3(7) ?
C12 C13 C15 C16 . . . . 145.4(5) ?
C21 O1 C18 O2 . . . . -1.8(10) ?
C21 O1 C18 C4 . . . . 179.7(5) ?
C3 C4 C18 O2 . . . . -117.3(7) ?
C19 C4 C18 O2 . . . . 1.6(9) ?
C5 C4 C18 O2 . . . . 125.3(7) ?
C3 C4 C18 O1 . . . . 61.1(6) ?
C19 C4 C18 O1 . . . . 179.9(5) ?
C5 C4 C18 O1 . . . . -56.4(6) ?

loop_
_cod_related_entry_id
_cod_related_entry_database
_cod_related_entry_code
1 ChemSpider 24744818
